data_2104650
loop_
_publ_author_name
'Johnstone, Russell D. L.'
'Lennie, Alistair R.'
'Parsons, Simon'
'Pidcock, Elna'
'Warren, John E.'

_publ_section_title
;
 Comparison of the effects of pressure on three layered hydrates: a
 partially successful attempt to predict a high-pressure phase
 transition
;
_journal_issue 6
_journal_name_full 'Acta Crystallographica Section B'
_journal_page_first 731
_journal_page_last 748
_journal_paper_doi 10.1107/S0108768109039469
_journal_volume 65
_journal_year 2009
_chemical_formula_moiety 'C3 H9 N1 O6 S1'
_chemical_formula_sum 'C3 H9 N O6 S'
_chemical_formula_weight 187.17
_chemical_name_common 'L-Cysteic acid monohydrate'
_space_group_IT_number 19
_symmetry_cell_setting orthorhombic
_symmetry_space_group_name_Hall 'P 2ac 2ab'
_symmetry_space_group_name_H-M 'P 21 21 21'
_atom_sites_solution_hydrogens geom
_atom_sites_solution_primary direct
_cell_angle_alpha 90
_cell_angle_beta 90
_cell_angle_gamma 90
_cell_formula_units_Z 4
_cell_length_a 6.9233(2)
_cell_length_b 19.0222(5)
_cell_length_c 5.3030(2)
_cell_measurement_reflns_used 0
_cell_measurement_temperature 293
_cell_measurement_theta_max 30
_cell_measurement_theta_min 3
_cell_volume 698.39(4)
_computing_cell_refinement 'SAINT (Siemens ,1995)'
_computing_data_collection 'SMART (Siemens, 1993)'
_computing_data_reduction 'SAINT (Siemens ,1995)'
_computing_molecular_graphics 'CAMERON (Watkin et al., 1996)'
_computing_publication_material 'CRYSTALS (Betteridge et al., 2003)'
_computing_structure_refinement 'CRYSTALS (Betteridge et al., 2003)'
_computing_structure_solution 'SIR92 (Altomare et al., 1994)'
_diffrn_ambient_temperature 293
_diffrn_measured_fraction_theta_full 0.996
_diffrn_measured_fraction_theta_max 0.957
_diffrn_measurement_device 'Bruker SMART'
_diffrn_measurement_device_type Area
_diffrn_measurement_method \w
_diffrn_radiation_monochromator graphite
_diffrn_radiation_type 'Mo K\a'
_diffrn_radiation_wavelength 0.71073
_diffrn_reflns_av_R_equivalents 0.0258
_diffrn_reflns_limit_h_max 9
_diffrn_reflns_limit_h_min 0
_diffrn_reflns_limit_k_max 26
_diffrn_reflns_limit_k_min 0
_diffrn_reflns_limit_l_max 7
_diffrn_reflns_limit_l_min -7
_diffrn_reflns_number 7112
_diffrn_reflns_reduction_process
;
 Scaled and merged with Sortav
 R.H. Blessing, (1987) Cryst. Rev. 1, 3-58
 R.H. Blessing, (1989) J. Appl. Cryst. 22, 396-397
;
_diffrn_reflns_theta_full 27.821
_diffrn_reflns_theta_max 29.597
_diffrn_reflns_theta_min 2.141
_diffrn_standards_number 0
_exptl_absorpt_coefficient_mu 0.451
_exptl_absorpt_correction_T_max 0.84
_exptl_absorpt_correction_T_min 0.68
_exptl_absorpt_correction_type multi-scan
_exptl_absorpt_process_details 'SADABS (Siemens, 1996)'
_exptl_crystal_colour colourless
_exptl_crystal_density_diffrn 1.780
_exptl_crystal_density_method 'not measured'
_exptl_crystal_description block
_exptl_crystal_F_000 392
_exptl_crystal_size_max 0.54
_exptl_crystal_size_mid 0.46
_exptl_crystal_size_min 0.40
_refine_diff_density_max 0.27
_refine_diff_density_min -0.59
_refine_ls_abs_structure_details 'Flack (1983)'
_refine_ls_abs_structure_Flack 0.056(6)
_refine_ls_extinction_coef 0.588(6)
_refine_ls_extinction_method 'Larson (1970), Equation 22'
_refine_ls_goodness_of_fit_ref 1.2012
_refine_ls_hydrogen_treatment mixed
_refine_ls_matrix_type full
_refine_ls_number_parameters 111
_refine_ls_number_reflns 1834
_refine_ls_number_restraints 3
_refine_ls_R_factor_all 0.0324
_refine_ls_R_factor_gt 0.0320
_refine_ls_shift/su_max 0.000147
_refine_ls_structure_factor_coef Fsqd
_refine_ls_weighting_details
;
 Method, part 1, Chebychev polynomial, (Watkin, 1994, Prince, 1982)
 [weight] = 1.0/[A~0~*T~0~(x)+A~1~*T~1~(x) ... +A~n-1~]*T~n-1~(x)]
 where A~i~ are the Chebychev coefficients listed below and x= Fcalc/Fmax
 Method = Robust Weighting (Prince, 1982)
 W = [weight] * [1-(deltaF/6*sigmaF)^2^]^2^
 A~i~ are:
 88.2 116. 37.7
;
_refine_ls_weighting_scheme calc
_refine_ls_wR_factor_all 0.0439
_refine_ls_wR_factor_gt 0.0437
_refine_ls_wR_factor_ref 0.0439
_reflns_number_gt 1816
_reflns_number_total 1129
_reflns_threshold_expression I>2.0\s(I)
_cod_data_source_file ws5073.cif
_cod_data_source_block CAMambient
_cod_depositor_comments
;
The following automatic conversions were performed:
'_symmetry_cell_setting' value 'Orthorhombic' changed to 'orthorhombic'
according to '/home/saulius/struct/CIF-dictionaries/cif_core.dic'
dictionary named 'cif_core.dic' version 2.4.1 from 2010-06-29.

Automatic conversion script
Id: cif_fix_enum 1527 2010-12-29 10:47:43Z saulius 

The following automatic conversions were performed:

'_symmetry_cell_setting' value 'Orthorhombic' changed to
'orthorhombic' according to
/home/saulius/struct/CIF-dictionaries/cif_core.dic dictionary named
'cif_core.dic' version 2.4.1 from 2010-06-29.

Automatic conversion script
Id: cif_fix_values 1715 2011-07-08 13:25:40Z adriana 
;
_cod_original_sg_symbol_H-M 'P 21 21 21 '
_cod_original_formula_sum 'C3 H9 N1 O6 S1'
_cod_database_code 2104650
_cod_database_fobs_code 2104650

loop_
_symmetry_equiv_pos_as_xyz
x,y,z
x+1/2,-y+1/2,-z
-x,y+1/2,-z+1/2
-x+1/2,-y,z+1/2

loop_
_atom_site_type_symbol
_atom_site_label
_atom_site_fract_x
_atom_site_fract_y
_atom_site_fract_z
_atom_site_U_iso_or_equiv
_atom_site_adp_type
_atom_site_occupancy
_atom_site_disorder_assembly
_atom_site_disorder_group
S S1 0.35233(6) 0.39066(2) 0.46929(8) 0.0218 Uani 1.0000 . .
N N1 -0.0218(2) 0.48651(8) 0.4410(3) 0.0310 Uani 1.0000 . .
O O1 -0.1106(2) 0.31260(7) 0.6793(3) 0.0326 Uani 1.0000 . .
O O2 -0.1747(2) 0.41931(7) 0.8331(2) 0.0289 Uani 1.0000 . .
O O3 0.3848(2) 0.46659(6) 0.4431(3) 0.0348 Uani 1.0000 . .
O O4 0.3206(2) 0.37276(7) 0.7317(2) 0.0365 Uani 1.0000 . .
O O5 0.4981(2) 0.35007(8) 0.3445(3) 0.0440 Uani 1.0000 . .
O O6 0.2632(3) 0.23468(8) 0.9096(3) 0.0442 Uani 1.0000 . .
C C1 -0.1153(2) 0.38068(10) 0.6694(3) 0.0227 Uani 1.0000 . .
C C2 -0.0458(3) 0.40894(9) 0.4177(3) 0.0237 Uani 1.0000 . .
C C3 0.1319(3) 0.37334(9) 0.3078(3) 0.0247 Uani 1.0000 . .
H H1 -0.1532 0.4011 0.2948 0.0284 Uiso 1.0000 . .
H H2 0.1097 0.3219 0.3103 0.0244 Uiso 1.0000 . .
H H3 0.1467 0.3894 0.1312 0.0244 Uiso 1.0000 . .
H H4 -0.1371 0.5064 0.4824 0.0465 Uiso 1.0000 . .
H H5 0.0665 0.4961 0.5634 0.0465 Uiso 1.0000 . .
H H6 0.0199 0.5044 0.2914 0.0465 Uiso 1.0000 . .
H H7 -0.158(3) 0.2974(11) 0.815(3) 0.045(7) Uiso 1.0000 . .
H H8 0.266(4) 0.2772(6) 0.879(5) 0.064(6) Uiso 1.0000 . .
H H9 0.173(3) 0.2188(13) 0.823(4) 0.064(6) Uiso 1.0000 . .

loop_
_atom_site_aniso_label
_atom_site_aniso_U_11
_atom_site_aniso_U_22
_atom_site_aniso_U_33
_atom_site_aniso_U_12
_atom_site_aniso_U_13
_atom_site_aniso_U_23
S1 0.02182(17) 0.02213(17) 0.02136(19) -0.00023(18) 0.00104(18) -0.00106(17)
N1 0.0296(8) 0.0294(8) 0.0340(10) 0.0087(7) 0.0071(7) 0.0120(7)
O1 0.0418(9) 0.0249(7) 0.0312(8) 0.0006(6) 0.0097(7) 0.0030(6)
O2 0.0312(7) 0.0293(6) 0.0263(7) 0.0031(6) 0.0069(6) 0.0004(5)
O3 0.0410(8) 0.0257(6) 0.0377(8) -0.0074(6) -0.0074(7) 0.0016(6)
O4 0.0424(9) 0.0447(9) 0.0224(6) -0.0061(7) -0.0033(6) 0.0057(6)
O5 0.0276(7) 0.0524(10) 0.0521(10) 0.0074(7) 0.0036(8) -0.0178(8)
O6 0.0599(10) 0.0291(8) 0.0437(10) -0.0059(7) -0.0248(8) 0.0078(7)
C1 0.0167(8) 0.0291(9) 0.0223(8) 0.0012(7) -0.0014(6) 0.0020(7)
C2 0.0216(8) 0.0315(10) 0.0179(9) 0.0007(7) -0.0017(7) 0.0035(7)
C3 0.0247(9) 0.0299(9) 0.0194(8) -0.0034(8) -0.0004(8) -0.0043(7)

loop_
_atom_type_symbol
_atom_type_scat_dispersion_real
_atom_type_scat_dispersion_imag
_atom_type_scat_source
C 0.0033 0.0016 'International Tables Vol C 4.2.6.8 and 6.1.1.4'
H 0.0000 0.0000 'International Tables Vol C 4.2.6.8 and 6.1.1.4'
N 0.0061 0.0033 'International Tables Vol C 4.2.6.8 and 6.1.1.4'
O 0.0106 0.0060 'International Tables Vol C 4.2.6.8 and 6.1.1.4'
S 0.1246 0.1234 'International Tables Vol C 4.2.6.8 and 6.1.1.4'

loop_
_geom_angle_atom_site_label_1
_geom_angle_atom_site_label_2
_geom_angle_atom_site_label_3
_geom_angle_site_symmetry_1
_geom_angle_site_symmetry_2
_geom_angle_site_symmetry_3
_geom_angle
_geom_angle_publ_flag
O3 S1 O4 . . . 110.19(8) yes
O3 S1 O5 . . . 112.24(9) yes
O4 S1 O5 . . . 115.08(9) yes
O3 S1 C3 . . . 105.52(8) yes
O4 S1 C3 . . . 106.76(8) yes
O5 S1 C3 . . . 106.37(8) yes
C2 N1 H4 . . . 109.5 no
C2 N1 H5 . . . 109.5 no
H4 N1 H5 . . . 109.5 no
C2 N1 H6 . . . 109.5 no
H4 N1 H6 . . . 109.5 no
H5 N1 H6 . . . 109.5 no
C1 O1 H7 . . . 111.6(16) no
H8 O6 H9 . . . 105(2) no
O1 C1 O2 . . . 125.93(16) yes
O1 C1 C2 . . . 112.41(16) yes
O2 C1 C2 . . . 121.59(16) yes
C1 C2 N1 . . . 108.27(15) yes
C1 C2 C3 . . . 115.86(14) yes
N1 C2 C3 . . . 112.47(14) yes
C1 C2 H1 . . . 106.6 no
N1 C2 H1 . . . 106.6 no
C3 C2 H1 . . . 106.6 no
C2 C3 S1 . . . 115.25(12) yes
C2 C3 H2 . . . 108.0 no
S1 C3 H2 . . . 108.0 no
C2 C3 H3 . . . 108.0 no
S1 C3 H3 . . . 108.0 no
H2 C3 H3 . . . 109.5 no

loop_
_geom_bond_atom_site_label_1
_geom_bond_atom_site_label_2
_geom_bond_site_symmetry_1
_geom_bond_site_symmetry_2
_geom_bond_distance
_geom_bond_publ_flag
S1 O3 . . 1.4684(13) yes
S1 O4 . . 1.4493(13) yes
S1 O5 . . 1.4328(15) yes
S1 C3 . . 1.7810(18) yes
N1 C2 . . 1.490(2) yes
N1 H4 . . 0.910 no
N1 H5 . . 0.910 no
N1 H6 . . 0.910 no
O1 C1 . . 1.296(2) yes
O1 H7 . . 0.842(9) no
O2 C1 . . 1.209(2) yes
O6 H8 . . 0.826(9) no
O6 H9 . . 0.829(9) no
C1 C2 . . 1.517(2) yes
C2 C3 . . 1.521(3) yes
C2 H1 . . 1.000 no
C3 H2 . . 0.990 no
C3 H3 . . 0.990 no

loop_
_cod_related_entry_id
_cod_related_entry_database
_cod_related_entry_code
1 ChemSpider 21171069
